data_7203082
loop_
_publ_author_name
'Beves, Jonathon E.'
'Constable, Edwin C.'
'Housecroft, Catherine E.'
'Kepert, Cameron J.'
'Neuburger, Markus'
'Price, David J.'
'Schaffner, Silvia'

_publ_section_title
;
 The conjugate acid of
 bis{4&#x2032;-(4-pyridyl)-2,2&#x2032;:6&#x2032;,2&#x2033;-terpyridine}iron(ii)
 as a self-complementary hydrogen-bonded building block
;
_journal_issue 11
_journal_name_full CrystEngComm
_journal_page_first 1073
_journal_paper_doi 10.1039/b710332h
_journal_volume 9
_journal_year 2007
_chemical_formula_sum 'C42 H35 Cl3 Fe N8 O13'
_chemical_formula_weight 1021.98
_chemical_name_common '[Fe(tpypy)(tpypyH)](ClO4)3.EtOH'
_chemical_name_systematic
;
?
;
_space_group_IT_number 14
_symmetry_cell_setting monoclinic
_symmetry_space_group_name_Hall '-P 2ybc'
_symmetry_space_group_name_H-M 'P 1 21/c 1'
_atom_sites_solution_hydrogens geom
_atom_sites_solution_primary direct
_atom_sites_solution_secondary difmap
_audit_creation_method SHELXL-97
_cell_angle_alpha 90.00
_cell_angle_beta 105.060(14)
_cell_angle_gamma 90.00
_cell_formula_units_Z 4
_cell_length_a 14.367(11)
_cell_length_b 16.290(13)
_cell_length_c 18.720(15)
_cell_measurement_reflns_used 817
_cell_measurement_temperature 100(2)
_cell_measurement_theta_max 22.6135
_cell_measurement_theta_min 2.577
_cell_volume 4231(6)
_computing_cell_refinement 'SMART (BrukerAXS, 1997)'
_computing_data_collection 'SMART (BrukerAXS, 1997)'
_computing_data_reduction 'SAINT+ (BrukerAXS, 1997)'
_computing_molecular_graphics 'Bruker SHELXTL'
_computing_publication_material 'Bruker SHELXTL'
_computing_structure_refinement 'SHELXL-97 (Sheldrick, 1997)'
_computing_structure_solution 'SHELXS-97 (Sheldrick, 1990)'
_diffrn_ambient_temperature 100(2)
_diffrn_measured_fraction_theta_full 0.984
_diffrn_measured_fraction_theta_max 0.964
_diffrn_measurement_device_type 'Bruker SMART 1000 CCD'
_diffrn_measurement_method \w
_diffrn_radiation_monochromator graphite
_diffrn_radiation_source 'fine-focus sealed tube'
_diffrn_radiation_type MoK\a
_diffrn_radiation_wavelength 0.71073
_diffrn_reflns_av_R_equivalents 0.0473
_diffrn_reflns_av_sigmaI/netI 0.1364
_diffrn_reflns_limit_h_max 18
_diffrn_reflns_limit_h_min -18
_diffrn_reflns_limit_k_max 21
_diffrn_reflns_limit_k_min -21
_diffrn_reflns_limit_l_max 23
_diffrn_reflns_limit_l_min -24
_diffrn_reflns_number 41745
_diffrn_reflns_theta_full 28.00
_diffrn_reflns_theta_max 28.25
_diffrn_reflns_theta_min 1.47
_diffrn_standards_decay_% 0.00
_diffrn_standards_number 66
_exptl_absorpt_coefficient_mu 0.625
_exptl_absorpt_correction_T_max 0.995
_exptl_absorpt_correction_T_min 0.859
_exptl_absorpt_correction_type multi-scan
_exptl_absorpt_process_details 'SADABS, Bruker 1995'
_exptl_crystal_colour 'dark red/purple'
_exptl_crystal_density_diffrn 1.604
_exptl_crystal_density_meas ?
_exptl_crystal_density_method .
_exptl_crystal_description plate
_exptl_crystal_F_000 2096
_exptl_crystal_size_max 0.24
_exptl_crystal_size_mid 0.11
_exptl_crystal_size_min 0.008
_refine_diff_density_max 0.563
_refine_diff_density_min -0.596
_refine_diff_density_rms 0.106
_refine_ls_extinction_method none
_refine_ls_goodness_of_fit_ref 0.975
_refine_ls_hydrogen_treatment mixed
_refine_ls_matrix_type full
_refine_ls_number_parameters 612
_refine_ls_number_reflns 10085
_refine_ls_number_restraints 2
_refine_ls_restrained_S_all 0.975
_refine_ls_R_factor_all 0.1488
_refine_ls_R_factor_gt 0.0615
_refine_ls_shift/su_max 0.000
_refine_ls_shift/su_mean 0.000
_refine_ls_structure_factor_coef Fsqd
_refine_ls_weighting_details 'calc w=1/[\s^2^(Fo^2^)+(0.0579P)^2^+0.0000P] where P=(Fo^2^+2Fc^2^)/3'
_refine_ls_weighting_scheme calc
_refine_ls_wR_factor_gt 0.1120
_refine_ls_wR_factor_ref 0.1390
_reflns_number_gt 5425
_reflns_number_total 10085
_reflns_threshold_expression >2sigma(I)
_cod_data_source_file b710332h.txt
_cod_data_source_block jb34abs
_cod_depositor_comments
;
The following automatic conversions were performed:
'_symmetry_cell_setting' value 'Monoclinic' changed to 'monoclinic'
according to '/home/saulius/struct/CIF-dictionaries/cif_core.dic'
dictionary named 'cif_core.dic' version 2.4.1 from 2010-06-29.

Automatic conversion script
Id: cif_fix_enum 1527 2010-12-29 10:47:43Z saulius 
;
_cod_original_sg_symbol_H-M P2(1)/c
_cod_database_code 7203082

loop_
_symmetry_equiv_pos_as_xyz
'x, y, z'
'-x, y+1/2, -z+1/2'
'-x, -y, -z'
'x, -y-1/2, z-1/2'

loop_
_atom_site_label
_atom_site_type_symbol
_atom_site_fract_x
_atom_site_fract_y
_atom_site_fract_z
_atom_site_U_iso_or_equiv
_atom_site_adp_type
_atom_site_occupancy
_atom_site_symmetry_multiplicity
_atom_site_calc_flag
_atom_site_refinement_flags
_atom_site_disorder_assembly
_atom_site_disorder_group
Fe1 Fe 0.33972(4) 0.11514(3) 0.21561(3) 0.01256(14) Uani 1 1 d . . .
Cl1 Cl 0.21747(7) 0.60603(6) 0.19041(5) 0.0186(2) Uani 1 1 d . . .
Cl2 Cl 0.20016(7) 0.62612(6) 0.48700(5) 0.0195(2) Uani 1 1 d . . .
Cl3 Cl 0.34001(7) 0.18838(6) 0.49777(5) 0.0194(2) Uani 1 1 d . . .
O1 O 0.1925(2) 0.54784(18) 0.23987(16) 0.0288(7) Uani 1 1 d . . .
O2 O 0.2926(2) 0.57259(19) 0.16237(16) 0.0319(8) Uani 1 1 d . . .
O3 O 0.2502(2) 0.68065(17) 0.22999(16) 0.0327(8) Uani 1 1 d . . .
O4 O 0.13315(19) 0.62377(17) 0.13059(14) 0.0259(7) Uani 1 1 d . . .
O5 O 0.1384(2) 0.6954(2) 0.46300(19) 0.0424(9) Uani 1 1 d . . .
O6 O 0.29094(19) 0.65225(18) 0.53483(15) 0.0261(7) Uani 1 1 d . . .
O7 O 0.15359(18) 0.57074(17) 0.52638(15) 0.0230(7) Uani 1 1 d . . .
O8 O 0.2184(2) 0.5857(2) 0.42408(16) 0.0428(9) Uani 1 1 d . . .
O9 O 0.3367(2) 0.24628(17) 0.43892(14) 0.0258(7) Uani 1 1 d . . .
O10 O 0.40677(19) 0.21740(17) 0.56524(14) 0.0247(7) Uani 1 1 d . . .
O11 O 0.3728(2) 0.10981(17) 0.47813(15) 0.0263(7) Uani 1 1 d . . .
O12 O 0.24574(19) 0.17910(19) 0.50939(15) 0.0304(7) Uani 1 1 d . . .
O13 O 0.0166(2) 0.4763(2) 0.10428(17) 0.0367(8) Uani 1 1 d D . .
N1 N 0.3507(2) 0.23519(19) 0.22910(16) 0.0135(7) Uani 1 1 d . . .
N2 N 0.4302(2) 0.11935(19) 0.30916(15) 0.0120(7) Uani 1 1 d . . .
N3 N 0.3567(2) -0.0031(2) 0.23507(16) 0.0143(7) Uani 1 1 d . . .
N4 N 0.8083(2) 0.1381(2) 0.63172(18) 0.0197(8) Uani 1 1 d D . .
N5 N 0.4340(2) 0.10943(19) 0.15524(16) 0.0121(7) Uani 1 1 d . . .
N6 N 0.2531(2) 0.11163(18) 0.12035(16) 0.0127(7) Uani 1 1 d . . .
N7 N 0.2167(2) 0.11877(19) 0.24363(16) 0.0138(7) Uani 1 1 d . . .
N8 N -0.0573(2) 0.1353(2) -0.23840(18) 0.0212(8) Uani 1 1 d . . .
C1 C 0.2993(3) 0.2937(2) 0.1845(2) 0.0187(9) Uani 1 1 d . . .
H1 H 0.2561 0.2777 0.1390 0.022 Uiso 1 1 calc R . .
C2 C 0.3077(3) 0.3753(3) 0.2028(2) 0.0255(10) Uani 1 1 d . . .
H2 H 0.2709 0.4149 0.1700 0.031 Uiso 1 1 calc R . .
C3 C 0.3691(3) 0.4002(3) 0.2684(2) 0.0253(10) Uani 1 1 d . . .
H3 H 0.3747 0.4567 0.2815 0.030 Uiso 1 1 calc R . .
C4 C 0.4228(3) 0.3415(2) 0.3150(2) 0.0192(9) Uani 1 1 d . . .
H4 H 0.4658 0.3572 0.3607 0.023 Uiso 1 1 calc R . .
C5 C 0.4131(3) 0.2601(2) 0.2943(2) 0.0138(8) Uani 1 1 d . . .
C6 C 0.4638(3) 0.1920(2) 0.3387(2) 0.0128(8) Uani 1 1 d . . .
C7 C 0.5384(3) 0.1972(2) 0.40280(19) 0.0151(9) Uani 1 1 d . . .
H7 H 0.5626 0.2491 0.4223 0.018 Uiso 1 1 calc R . .
C8 C 0.5768(2) 0.1249(2) 0.43784(19) 0.0139(8) Uani 1 1 d . . .
C9 C 0.6572(3) 0.1291(2) 0.5066(2) 0.0155(9) Uani 1 1 d . . .
C10 C 0.6645(3) 0.1934(2) 0.5560(2) 0.0175(9) Uani 1 1 d . . .
H10 H 0.6169 0.2353 0.5473 0.021 Uiso 1 1 calc R . .
C11 C 0.7413(3) 0.1965(3) 0.6180(2) 0.0188(9) Uani 1 1 d . . .
H11 H 0.7465 0.2411 0.6515 0.023 Uiso 1 1 calc R . .
C12 C 0.8027(3) 0.0751(3) 0.5858(2) 0.0233(10) Uani 1 1 d . . .
H12 H 0.8506 0.0334 0.5968 0.028 Uiso 1 1 calc R . .
C13 C 0.7281(3) 0.0694(3) 0.5219(2) 0.0210(9) Uani 1 1 d . . .
H13 H 0.7256 0.0247 0.4888 0.025 Uiso 1 1 calc R . .
C14 C 0.5402(3) 0.0499(2) 0.4079(2) 0.0152(9) Uani 1 1 d . . .
H14 H 0.5649 0.0000 0.4317 0.018 Uiso 1 1 calc R . .
C15 C 0.4668(3) 0.0489(2) 0.3427(2) 0.0134(8) Uani 1 1 d . . .
C16 C 0.4227(3) -0.0231(2) 0.30037(19) 0.0126(8) Uani 1 1 d . . .
C17 C 0.4451(3) -0.1035(2) 0.3214(2) 0.0167(9) Uani 1 1 d . . .
H17 H 0.4903 -0.1158 0.3670 0.020 Uiso 1 1 calc R . .
C18 C 0.4004(3) -0.1656(2) 0.2747(2) 0.0196(9) Uani 1 1 d . . .
H18 H 0.4147 -0.2214 0.2879 0.024 Uiso 1 1 calc R . .
C19 C 0.3347(3) -0.1461(3) 0.2086(2) 0.0213(9) Uani 1 1 d . . .
H19 H 0.3039 -0.1883 0.1759 0.026 Uiso 1 1 calc R . .
C20 C 0.3144(3) -0.0648(2) 0.1906(2) 0.0149(9) Uani 1 1 d . . .
H20 H 0.2690 -0.0519 0.1453 0.018 Uiso 1 1 calc R . .
C21 C 0.5305(3) 0.1101(2) 0.1783(2) 0.0154(8) Uani 1 1 d . . .
H21 H 0.5598 0.1159 0.2298 0.018 Uiso 1 1 calc R . .
C22 C 0.5896(3) 0.1026(2) 0.1310(2) 0.0167(9) Uani 1 1 d . . .
H22 H 0.6577 0.1033 0.1494 0.020 Uiso 1 1 calc R . .
C23 C 0.5468(3) 0.0939(2) 0.0558(2) 0.0178(9) Uani 1 1 d . . .
H23 H 0.5856 0.0882 0.0220 0.021 Uiso 1 1 calc R . .
C24 C 0.4484(3) 0.0937(2) 0.0307(2) 0.0168(9) Uani 1 1 d . . .
H24 H 0.4184 0.0876 -0.0206 0.020 Uiso 1 1 calc R . .
C25 C 0.3930(3) 0.1023(2) 0.08078(19) 0.0121(8) Uani 1 1 d . . .
C26 C 0.2875(3) 0.1065(2) 0.0601(2) 0.0135(8) Uani 1 1 d . . .
C27 C 0.2264(3) 0.1084(2) -0.01036(19) 0.0151(8) Uani 1 1 d . . .
H27 H 0.2517 0.1043 -0.0523 0.018 Uiso 1 1 calc R . .
C28 C 0.1275(3) 0.1163(2) -0.0194(2) 0.0162(8) Uani 1 1 d . . .
C29 C 0.0622(3) 0.1214(2) -0.09510(19) 0.0153(8) Uani 1 1 d . . .
C30 C 0.0811(3) 0.0773(3) -0.1538(2) 0.0211(9) Uani 1 1 d . . .
H30 H 0.1350 0.0414 -0.1457 0.025 Uiso 1 1 calc R . .
C31 C 0.0199(3) 0.0866(3) -0.2240(2) 0.0242(10) Uani 1 1 d . . .
H31 H 0.0336 0.0569 -0.2637 0.029 Uiso 1 1 calc R . .
C32 C -0.0758(3) 0.1780(3) -0.1821(2) 0.0214(9) Uani 1 1 d . . .
H32 H -0.1303 0.2132 -0.1919 0.026 Uiso 1 1 calc R . .
C33 C -0.0181(3) 0.1724(2) -0.1101(2) 0.0176(9) Uani 1 1 d . . .
H33 H -0.0335 0.2031 -0.0715 0.021 Uiso 1 1 calc R . .
C34 C 0.0926(3) 0.1207(2) 0.0433(2) 0.0171(9) Uani 1 1 d . . .
H34 H 0.0254 0.1256 0.0385 0.020 Uiso 1 1 calc R . .
C35 C 0.1572(3) 0.1177(2) 0.1130(2) 0.0160(8) Uani 1 1 d . . .
C36 C 0.1353(3) 0.1226(2) 0.1853(2) 0.0152(8) Uani 1 1 d . . .
C37 C 0.0450(3) 0.1310(2) 0.1962(2) 0.0216(10) Uani 1 1 d . . .
H37 H -0.0099 0.1337 0.1550 0.026 Uiso 1 1 calc R . .
C38 C 0.0344(3) 0.1357(3) 0.2675(2) 0.0249(10) Uani 1 1 d . . .
H38 H -0.0277 0.1416 0.2759 0.030 Uiso 1 1 calc R . .
C39 C 0.1156(3) 0.1317(3) 0.3262(2) 0.0244(10) Uani 1 1 d . . .
H39 H 0.1101 0.1350 0.3756 0.029 Uiso 1 1 calc R . .
C40 C 0.2046(3) 0.1227(2) 0.3123(2) 0.0199(9) Uani 1 1 d . . .
H40 H 0.2599 0.1190 0.3531 0.024 Uiso 1 1 calc R . .
C41 C 0.0652(4) 0.4233(3) 0.0673(3) 0.0479(14) Uani 1 1 d . . .
H41A H 0.1346 0.4233 0.0935 0.057 Uiso 1 1 calc R . .
H41B H 0.0589 0.4446 0.0167 0.057 Uiso 1 1 calc R . .
C42 C 0.0300(4) 0.3404(4) 0.0623(4) 0.073(2) Uani 1 1 d . . .
H42A H 0.0669 0.3066 0.0361 0.110 Uiso 1 1 calc R . .
H42B H -0.0383 0.3397 0.0353 0.110 Uiso 1 1 calc R . .
H42C H 0.0373 0.3184 0.1122 0.110 Uiso 1 1 calc R . .
H13A H 0.044(3) 0.5253(17) 0.107(3) 0.051(17) Uiso 1 1 d D . .
H4A H 0.855(3) 0.139(3) 0.6766(16) 0.050(15) Uiso 1 1 d D . .

loop_
_atom_site_aniso_label
_atom_site_aniso_U_11
_atom_site_aniso_U_22
_atom_site_aniso_U_33
_atom_site_aniso_U_23
_atom_site_aniso_U_13
_atom_site_aniso_U_12
Fe1 0.0092(3) 0.0197(3) 0.0065(3) -0.0001(2) -0.0021(2) 0.0003(2)
Cl1 0.0145(5) 0.0228(6) 0.0160(5) -0.0008(4) -0.0003(4) 0.0003(4)
Cl2 0.0126(5) 0.0308(6) 0.0132(5) 0.0013(4) -0.0001(4) -0.0015(4)
Cl3 0.0185(5) 0.0260(6) 0.0122(5) 0.0012(4) 0.0013(4) 0.0015(4)
O1 0.0248(17) 0.0325(19) 0.0283(17) 0.0088(14) 0.0058(14) -0.0031(14)
O2 0.0221(17) 0.044(2) 0.0317(18) 0.0020(15) 0.0115(14) 0.0077(14)
O3 0.0326(19) 0.0210(17) 0.0325(18) -0.0048(14) -0.0132(15) 0.0001(14)
O4 0.0173(15) 0.0368(19) 0.0161(15) 0.0036(13) -0.0091(12) 0.0008(14)
O5 0.0209(18) 0.039(2) 0.065(2) 0.0291(18) 0.0070(16) 0.0105(15)
O6 0.0149(15) 0.0420(19) 0.0165(15) -0.0002(13) -0.0047(12) -0.0061(13)
O7 0.0172(16) 0.0283(17) 0.0234(16) 0.0063(13) 0.0050(13) -0.0021(13)
O8 0.036(2) 0.073(3) 0.0239(17) -0.0224(17) 0.0158(15) -0.0192(18)
O9 0.0364(18) 0.0261(17) 0.0144(15) 0.0068(13) 0.0055(13) 0.0078(14)
O10 0.0251(17) 0.0300(18) 0.0121(14) 0.0004(13) -0.0073(12) -0.0025(13)
O11 0.0345(18) 0.0197(16) 0.0234(16) -0.0021(13) 0.0049(13) 0.0052(14)
O12 0.0210(17) 0.052(2) 0.0187(16) -0.0011(15) 0.0060(13) -0.0021(15)
O13 0.035(2) 0.042(2) 0.0306(19) -0.0058(17) 0.0027(16) -0.0141(18)
N1 0.0078(17) 0.0250(19) 0.0059(16) -0.0009(14) -0.0013(13) -0.0005(14)
N2 0.0112(16) 0.0174(18) 0.0058(15) -0.0004(14) -0.0007(12) -0.0005(14)
N3 0.0093(17) 0.0231(19) 0.0083(16) -0.0009(14) -0.0015(13) -0.0037(14)
N4 0.0140(19) 0.030(2) 0.0100(17) 0.0008(15) -0.0065(14) -0.0008(16)
N5 0.0084(16) 0.0151(18) 0.0108(16) -0.0018(14) -0.0008(12) -0.0006(13)
N6 0.0112(16) 0.0152(18) 0.0100(15) 0.0004(14) -0.0003(13) -0.0004(14)
N7 0.0121(16) 0.0191(18) 0.0072(15) 0.0008(14) -0.0028(13) 0.0021(14)
N8 0.0179(19) 0.027(2) 0.0147(17) 0.0004(15) -0.0027(15) 0.0024(16)
C1 0.015(2) 0.025(2) 0.012(2) 0.0008(17) -0.0047(17) 0.0034(18)
C2 0.026(2) 0.020(2) 0.023(2) 0.0020(19) -0.0082(18) 0.0124(19)
C3 0.031(3) 0.018(2) 0.024(2) -0.0014(18) 0.001(2) 0.0055(19)
C4 0.021(2) 0.024(2) 0.009(2) -0.0007(17) -0.0011(17) 0.0020(19)
C5 0.012(2) 0.019(2) 0.0097(19) -0.0021(16) 0.0011(16) -0.0020(17)
C6 0.0088(19) 0.017(2) 0.0116(19) -0.0012(16) -0.0003(16) -0.0027(16)
C7 0.015(2) 0.021(2) 0.0081(19) -0.0013(17) 0.0004(16) -0.0012(17)
C8 0.0067(18) 0.024(2) 0.0088(18) 0.0018(17) -0.0018(15) 0.0034(17)
C9 0.013(2) 0.024(2) 0.0097(19) 0.0014(17) 0.0020(16) -0.0023(18)
C10 0.014(2) 0.025(2) 0.011(2) 0.0016(17) -0.0007(16) 0.0023(18)
C11 0.019(2) 0.024(2) 0.012(2) -0.0023(17) -0.0003(17) -0.0028(19)
C12 0.018(2) 0.026(3) 0.020(2) 0.0000(19) -0.0032(18) 0.0051(19)
C13 0.017(2) 0.028(3) 0.013(2) -0.0038(18) -0.0059(17) 0.0015(19)
C14 0.012(2) 0.023(2) 0.0087(19) 0.0009(17) 0.0003(16) 0.0037(17)
C15 0.012(2) 0.016(2) 0.0107(19) 0.0011(16) 0.0009(16) 0.0003(17)
C16 0.0082(19) 0.020(2) 0.0085(19) 0.0019(16) 0.0004(15) -0.0010(16)
C17 0.017(2) 0.022(2) 0.0087(19) 0.0004(17) -0.0006(16) -0.0004(18)
C18 0.022(2) 0.017(2) 0.019(2) 0.0033(18) 0.0039(18) 0.0007(18)
C19 0.023(2) 0.023(2) 0.018(2) -0.0059(18) 0.0045(19) -0.0052(19)
C20 0.014(2) 0.023(2) 0.0068(18) -0.0006(17) -0.0002(16) -0.0022(17)
C21 0.013(2) 0.018(2) 0.0109(19) 0.0046(17) -0.0026(15) -0.0005(17)
C22 0.012(2) 0.019(2) 0.018(2) 0.0009(17) 0.0007(16) 0.0002(17)
C23 0.016(2) 0.020(2) 0.019(2) -0.0017(17) 0.0072(17) 0.0034(17)
C24 0.014(2) 0.024(2) 0.0094(19) -0.0013(16) -0.0024(16) 0.0000(17)
C25 0.0110(19) 0.013(2) 0.0098(18) -0.0005(15) -0.0015(15) -0.0012(16)
C26 0.013(2) 0.014(2) 0.0129(19) -0.0017(16) 0.0023(16) -0.0014(16)
C27 0.017(2) 0.020(2) 0.0073(18) -0.0021(16) 0.0005(15) 0.0004(18)
C28 0.016(2) 0.018(2) 0.0124(19) 0.0005(17) 0.0000(16) -0.0041(18)
C29 0.012(2) 0.023(2) 0.0085(18) 0.0016(17) -0.0016(15) -0.0013(18)
C30 0.015(2) 0.024(2) 0.019(2) 0.0010(18) -0.0054(18) 0.0040(18)
C31 0.025(2) 0.030(3) 0.014(2) -0.0059(18) -0.0002(19) 0.002(2)
C32 0.013(2) 0.028(3) 0.019(2) 0.0057(19) -0.0033(17) 0.0001(18)
C33 0.016(2) 0.025(2) 0.011(2) -0.0016(17) 0.0007(17) -0.0006(18)
C34 0.0109(19) 0.022(2) 0.016(2) 0.0006(18) 0.0003(16) 0.0018(17)
C35 0.0122(19) 0.023(2) 0.0118(19) -0.0004(18) 0.0010(15) 0.0001(18)
C36 0.013(2) 0.019(2) 0.0110(19) 0.0023(17) -0.0021(15) 0.0014(17)
C37 0.014(2) 0.033(3) 0.016(2) 0.0025(19) -0.0005(17) 0.0022(19)
C38 0.013(2) 0.041(3) 0.022(2) 0.000(2) 0.0064(18) 0.0001(19)
C39 0.021(2) 0.041(3) 0.012(2) -0.0002(19) 0.0051(18) 0.000(2)
C40 0.020(2) 0.030(2) 0.0070(18) 0.0006(18) -0.0010(16) -0.0043(19)
C41 0.039(3) 0.049(4) 0.053(4) 0.007(3) 0.005(3) 0.014(3)
C42 0.057(4) 0.057(4) 0.118(6) -0.040(4) 0.044(4) -0.025(3)

loop_
_atom_type_symbol
_atom_type_description
_atom_type_scat_dispersion_real
_atom_type_scat_dispersion_imag
_atom_type_scat_source
C C 0.0033 0.0016 'International Tables Vol C Tables 4.2.6.8 and 6.1.1.4'
H H 0.0000 0.0000 'International Tables Vol C Tables 4.2.6.8 and 6.1.1.4'
N N 0.0061 0.0033 'International Tables Vol C Tables 4.2.6.8 and 6.1.1.4'
O O 0.0106 0.0060 'International Tables Vol C Tables 4.2.6.8 and 6.1.1.4'
Cl Cl 0.1484 0.1585 'International Tables Vol C Tables 4.2.6.8 and 6.1.1.4'
Fe Fe 0.3463 0.8444 'International Tables Vol C Tables 4.2.6.8 and 6.1.1.4'

loop_
_geom_angle_atom_site_label_1
_geom_angle_atom_site_label_2
_geom_angle_atom_site_label_3
_geom_angle
_geom_angle_site_symmetry_1
_geom_angle_site_symmetry_3
_geom_angle_publ_flag
N2 Fe1 N6 177.82(13) . . ?
N2 Fe1 N3 80.88(13) . . ?
N6 Fe1 N3 99.49(13) . . ?
N2 Fe1 N7 101.58(13) . . ?
N6 Fe1 N7 80.56(13) . . ?
N3 Fe1 N7 93.26(12) . . ?
N2 Fe1 N1 80.37(13) . . ?
N6 Fe1 N1 99.31(13) . . ?
N3 Fe1 N1 161.19(12) . . ?
N7 Fe1 N1 89.07(12) . . ?
N2 Fe1 N5 97.03(14) . . ?
N6 Fe1 N5 80.84(14) . . ?
N3 Fe1 N5 89.38(12) . . ?
N7 Fe1 N5 161.39(12) . . ?
N1 Fe1 N5 94.34(12) . . ?
O2 Cl1 O1 108.98(18) . . ?
O2 Cl1 O3 109.61(19) . . ?
O1 Cl1 O3 109.21(19) . . ?
O2 Cl1 O4 110.65(18) . . ?
O1 Cl1 O4 109.37(17) . . ?
O3 Cl1 O4 109.00(17) . . ?
O8 Cl2 O5 109.5(2) . . ?
O8 Cl2 O7 110.06(19) . . ?
O5 Cl2 O7 108.81(18) . . ?
O8 Cl2 O6 108.51(18) . . ?
O5 Cl2 O6 110.4(2) . . ?
O7 Cl2 O6 109.50(17) . . ?
O12 Cl3 O9 109.87(17) . . ?
O12 Cl3 O11 109.15(18) . . ?
O9 Cl3 O11 109.50(17) . . ?
O12 Cl3 O10 109.79(17) . . ?
O9 Cl3 O10 109.57(18) . . ?
O11 Cl3 O10 108.94(17) . . ?
C41 O13 H13A 108(3) . . ?
C1 N1 C5 117.7(3) . . ?
C1 N1 Fe1 127.3(3) . . ?
C5 N1 Fe1 114.8(2) . . ?
C6 N2 C15 120.3(3) . . ?
C6 N2 Fe1 120.0(3) . . ?
C15 N2 Fe1 119.5(3) . . ?
C20 N3 C16 117.9(3) . . ?
C20 N3 Fe1 127.2(3) . . ?
C16 N3 Fe1 114.9(2) . . ?
C12 N4 C11 120.6(3) . . ?
C12 N4 H4A 120(3) . . ?
C11 N4 H4A 119(3) . . ?
C21 N5 C25 117.7(3) . . ?
C21 N5 Fe1 128.3(2) . . ?
C25 N5 Fe1 114.1(2) . . ?
C26 N6 C35 120.3(3) . . ?
C26 N6 Fe1 119.8(2) . . ?
C35 N6 Fe1 119.8(2) . . ?
C40 N7 C36 117.5(3) . . ?
C40 N7 Fe1 127.2(2) . . ?
C36 N7 Fe1 115.2(2) . . ?
C31 N8 C32 118.2(3) . . ?
N1 C1 C2 122.0(4) . . ?
N1 C1 H1 119.0 . . ?
C2 C1 H1 119.0 . . ?
C1 C2 C3 120.3(4) . . ?
C1 C2 H2 119.9 . . ?
C3 C2 H2 119.9 . . ?
C2 C3 C4 118.9(4) . . ?
C2 C3 H3 120.6 . . ?
C4 C3 H3 120.6 . . ?
C5 C4 C3 119.1(4) . . ?
C5 C4 H4 120.5 . . ?
C3 C4 H4 120.5 . . ?
N1 C5 C4 122.0(3) . . ?
N1 C5 C6 113.2(3) . . ?
C4 C5 C6 124.8(3) . . ?
N2 C6 C7 121.6(3) . . ?
N2 C6 C5 111.3(3) . . ?
C7 C6 C5 127.1(4) . . ?
C6 C7 C8 118.6(4) . . ?
C6 C7 H7 120.7 . . ?
C8 C7 H7 120.7 . . ?
C14 C8 C7 119.5(3) . . ?
C14 C8 C9 121.0(3) . . ?
C7 C8 C9 119.5(4) . . ?
C10 C9 C13 118.0(3) . . ?
C10 C9 C8 121.3(3) . . ?
C13 C9 C8 120.7(3) . . ?
C11 C10 C9 119.8(4) . . ?
C11 C10 H10 120.1 . . ?
C9 C10 H10 120.1 . . ?
N4 C11 C10 121.1(4) . . ?
N4 C11 H11 119.5 . . ?
C10 C11 H11 119.5 . . ?
N4 C12 C13 120.9(4) . . ?
N4 C12 H12 119.6 . . ?
C13 C12 H12 119.6 . . ?
C9 C13 C12 119.6(4) . . ?
C9 C13 H13 120.2 . . ?
C12 C13 H13 120.2 . . ?
C15 C14 C8 119.0(4) . . ?
C15 C14 H14 120.5 . . ?
C8 C14 H14 120.5 . . ?
N2 C15 C14 121.0(3) . . ?
N2 C15 C16 111.6(3) . . ?
C14 C15 C16 127.4(4) . . ?
N3 C16 C17 122.2(3) . . ?
N3 C16 C15 113.1(3) . . ?
C17 C16 C15 124.7(3) . . ?
C18 C17 C16 118.6(4) . . ?
C18 C17 H17 120.7 . . ?
C16 C17 H17 120.7 . . ?
C17 C18 C19 119.6(4) . . ?
C17 C18 H18 120.2 . . ?
C19 C18 H18 120.2 . . ?
C20 C19 C18 119.4(4) . . ?
C20 C19 H19 120.3 . . ?
C18 C19 H19 120.3 . . ?
N3 C20 C19 122.3(4) . . ?
N3 C20 H20 118.9 . . ?
C19 C20 H20 118.9 . . ?
N5 C21 C22 123.2(3) . . ?
N5 C21 H21 118.4 . . ?
C22 C21 H21 118.4 . . ?
C21 C22 C23 118.4(4) . . ?
C21 C22 H22 120.8 . . ?
C23 C22 H22 120.8 . . ?
C24 C23 C22 119.6(4) . . ?
C24 C23 H23 120.2 . . ?
C22 C23 H23 120.2 . . ?
C23 C24 C25 119.4(3) . . ?
C23 C24 H24 120.3 . . ?
C25 C24 H24 120.3 . . ?
N5 C25 C24 121.8(3) . . ?
N5 C25 C26 114.0(3) . . ?
C24 C25 C26 124.3(3) . . ?
N6 C26 C27 121.2(3) . . ?
N6 C26 C25 111.2(3) . . ?
C27 C26 C25 127.5(3) . . ?
C26 C27 C28 119.5(3) . . ?
C26 C27 H27 120.2 . . ?
C28 C27 H27 120.2 . . ?
C34 C28 C27 118.8(3) . . ?
C34 C28 C29 121.6(3) . . ?
C27 C28 C29 119.6(3) . . ?
C33 C29 C30 118.0(3) . . ?
C33 C29 C28 120.8(3) . . ?
C30 C29 C28 121.2(3) . . ?
C31 C30 C29 118.9(4) . . ?
C31 C30 H30 120.5 . . ?
C29 C30 H30 120.5 . . ?
N8 C31 C30 123.2(4) . . ?
N8 C31 H31 118.4 . . ?
C30 C31 H31 118.4 . . ?
N8 C32 C33 122.5(4) . . ?
N8 C32 H32 118.8 . . ?
C33 C32 H32 118.8 . . ?
C32 C33 C29 119.3(4) . . ?
C32 C33 H33 120.4 . . ?
C29 C33 H33 120.4 . . ?
C35 C34 C28 119.3(3) . . ?
C35 C34 H34 120.3 . . ?
C28 C34 H34 120.3 . . ?
N6 C35 C34 120.8(3) . . ?
N6 C35 C36 111.5(3) . . ?
C34 C35 C36 127.7(3) . . ?
C37 C36 N7 121.9(3) . . ?
C37 C36 C35 125.4(3) . . ?
N7 C36 C35 112.7(3) . . ?
C36 C37 C38 119.6(4) . . ?
C36 C37 H37 120.2 . . ?
C38 C37 H37 120.2 . . ?
C39 C38 C37 118.9(4) . . ?
C39 C38 H38 120.6 . . ?
C37 C38 H38 120.6 . . ?
C40 C39 C38 119.3(4) . . ?
C40 C39 H39 120.4 . . ?
C38 C39 H39 120.4 . . ?
N7 C40 C39 122.9(4) . . ?
N7 C40 H40 118.6 . . ?
C39 C40 H40 118.6 . . ?
O13 C41 C42 113.4(5) . . ?
O13 C41 H41A 108.9 . . ?
C42 C41 H41A 108.9 . . ?
O13 C41 H41B 108.9 . . ?
C42 C41 H41B 108.9 . . ?
H41A C41 H41B 107.7 . . ?
C41 C42 H42A 109.5 . . ?
C41 C42 H42B 109.5 . . ?
H42A C42 H42B 109.5 . . ?
C41 C42 H42C 109.5 . . ?
H42A C42 H42C 109.5 . . ?
H42B C42 H42C 109.5 . . ?

loop_
_geom_bond_atom_site_label_1
_geom_bond_atom_site_label_2
_geom_bond_distance
_geom_bond_site_symmetry_2
_geom_bond_publ_flag
Fe1 N2 1.892(3) . ?
Fe1 N6 1.892(3) . ?
Fe1 N3 1.964(4) . ?
Fe1 N7 1.971(3) . ?
Fe1 N1 1.973(4) . ?
Fe1 N5 1.979(3) . ?
Cl1 O2 1.425(3) . ?
Cl1 O1 1.434(3) . ?
Cl1 O3 1.437(3) . ?
Cl1 O4 1.449(3) . ?
Cl2 O8 1.432(3) . ?
Cl2 O5 1.433(3) . ?
Cl2 O7 1.436(3) . ?
Cl2 O6 1.441(3) . ?
Cl3 O12 1.435(3) . ?
Cl3 O9 1.442(3) . ?
Cl3 O11 1.444(3) . ?
Cl3 O10 1.452(3) . ?
O13 C41 1.402(6) . ?
O13 H13A 0.884(19) . ?
N1 C1 1.353(5) . ?
N1 C5 1.374(5) . ?
N2 C6 1.342(5) . ?
N2 C15 1.348(5) . ?
N3 C20 1.345(5) . ?
N3 C16 1.377(5) . ?
N4 C12 1.328(5) . ?
N4 C11 1.330(5) . ?
N4 H4A 0.927(19) . ?
N5 C21 1.341(4) . ?
N5 C25 1.370(4) . ?
N6 C26 1.346(4) . ?
N6 C35 1.351(5) . ?
N7 C40 1.343(4) . ?
N7 C36 1.379(5) . ?
N8 C31 1.333(5) . ?
N8 C32 1.345(5) . ?
C1 C2 1.371(6) . ?
C1 H1 0.9500 . ?
C2 C3 1.373(6) . ?
C2 H2 0.9500 . ?
C3 C4 1.387(5) . ?
C3 H3 0.9500 . ?
C4 C5 1.378(5) . ?
C4 H4 0.9500 . ?
C5 C6 1.463(5) . ?
C6 C7 1.388(5) . ?
C7 C8 1.390(5) . ?
C7 H7 0.9500 . ?
C8 C14 1.390(5) . ?
C8 C9 1.490(5) . ?
C9 C10 1.383(5) . ?
C9 C13 1.384(5) . ?
C10 C11 1.379(5) . ?
C10 H10 0.9500 . ?
C11 H11 0.9500 . ?
C12 C13 1.387(5) . ?
C12 H12 0.9500 . ?
C13 H13 0.9500 . ?
C14 C15 1.390(5) . ?
C14 H14 0.9500 . ?
C15 C16 1.465(5) . ?
C16 C17 1.381(5) . ?
C17 C18 1.380(5) . ?
C17 H17 0.9500 . ?
C18 C19 1.385(5) . ?
C18 H18 0.9500 . ?
C19 C20 1.378(5) . ?
C19 H19 0.9500 . ?
C20 H20 0.9500 . ?
C21 C22 1.383(5) . ?
C21 H21 0.9500 . ?
C22 C23 1.388(5) . ?
C22 H22 0.9500 . ?
C23 C24 1.370(5) . ?
C23 H23 0.9500 . ?
C24 C25 1.385(5) . ?
C24 H24 0.9500 . ?
C25 C26 1.466(5) . ?
C26 C27 1.382(5) . ?
C27 C28 1.393(5) . ?
C27 H27 0.9500 . ?
C28 C34 1.392(5) . ?
C28 C29 1.485(5) . ?
C29 C33 1.390(5) . ?
C29 C30 1.397(5) . ?
C30 C31 1.387(5) . ?
C30 H30 0.9500 . ?
C31 H31 0.9500 . ?
C32 C33 1.390(5) . ?
C32 H32 0.9500 . ?
C33 H33 0.9500 . ?
C34 C35 1.392(5) . ?
C34 H34 0.9500 . ?
C35 C36 1.470(5) . ?
C36 C37 1.371(5) . ?
C37 C38 1.385(5) . ?
C37 H37 0.9500 . ?
C38 C39 1.381(6) . ?
C38 H38 0.9500 . ?
C39 C40 1.378(5) . ?
C39 H39 0.9500 . ?
C40 H40 0.9500 . ?
C41 C42 1.437(7) . ?
C41 H41A 0.9900 . ?
C41 H41B 0.9900 . ?
C42 H42A 0.9800 . ?
C42 H42B 0.9800 . ?
C42 H42C 0.9800 . ?

loop_
_geom_hbond_atom_site_label_D
_geom_hbond_atom_site_label_H
_geom_hbond_atom_site_label_A
_geom_hbond_distance_DH
_geom_hbond_distance_HA
_geom_hbond_distance_DA
_geom_hbond_angle_DHA
_geom_hbond_site_symmetry_A
O13 H13A O4 0.884(19) 2.03(2) 2.896(5) 166(5) .
N4 H4A N8 0.927(19) 1.76(2) 2.684(5) 177(4) 1_656
